data_4077877
loop_
_publ_author_name
'Calvo, Beatriz'
'\'Alvarez, \'Alvaro'
'Mac\'ias, Ram\'on'
'Garc\'ia-Ordu\~na, Pilar'
'Lahoz, Fernando J.'
'Oro, Luis A.'

_publ_section_title
;
 Modification of [8,8,8-(H)(PPh3)2-9-(Py)-nido-8,7-RhSB9H9], Py = NC5H5,
 with Monodentate Phosphines: Reactivity and Mechanistic Insights
;
_journal_issue 8
_journal_name_full Organometallics
_journal_page_first 2986
_journal_paper_doi 10.1021/om2009205
_journal_volume 31
_journal_year 2012
_chemical_formula_moiety 'C21 H35 B9 N P2 Rh S, C H2 Cl2'
_chemical_formula_sum 'C22 H37 B9 Cl2 N P2 Rh S'
_chemical_formula_weight 680.67
_chemical_name_systematic
;
 ?
;
_space_group_IT_number 14
_symmetry_cell_setting monoclinic
_symmetry_space_group_name_Hall '-P 2ybc'
_symmetry_space_group_name_H-M 'P 1 21/c 1'
_atom_sites_solution_hydrogens geom
_atom_sites_solution_primary direct
_atom_sites_solution_secondary difmap
_audit_creation_method SHELXL-97
_cell_angle_alpha 90.00
_cell_angle_beta 103.397(2)
_cell_angle_gamma 90.00
_cell_formula_units_Z 4
_cell_length_a 9.1278(13)
_cell_length_b 24.263(4)
_cell_length_c 14.915(2)
_cell_measurement_reflns_used 413
_cell_measurement_temperature 100(2)
_cell_measurement_theta_max 29.4155
_cell_measurement_theta_min 2.188
_cell_volume 3213.3(8)
_computing_cell_refinement 'APEX2 v. 2009.7 (Bruker AXS, 2008)'
_computing_data_collection 'APEX2 v. 2009.7 (Bruker AXS, 2008)'
_computing_data_reduction 'APEX2 v. 2009.7 (Bruker AXS, 2008)'
_computing_molecular_graphics ORTEP
_computing_publication_material 'SHELXL-97 (Sheldrick, 1997)'
_computing_structure_refinement 'SHELXL-97 (Sheldrick, 1997)'
_computing_structure_solution 'SHELXS-97 (Sheldrick, 1990)'
_diffrn_ambient_temperature 100(2)
_diffrn_detector_area_resol_mean 8.26
_diffrn_measured_fraction_theta_full 0.997
_diffrn_measured_fraction_theta_max 0.927
_diffrn_measurement_device_type 'Bruker SMART APEX CCD system'
_diffrn_measurement_method '\w rotations with narrow frames'
_diffrn_radiation_monochromator graphite
_diffrn_radiation_source 'fine-focus sealed tube'
_diffrn_radiation_type MoK\a
_diffrn_radiation_wavelength 0.71073
_diffrn_reflns_av_R_equivalents 0.0270
_diffrn_reflns_av_sigmaI/netI 0.0238
_diffrn_reflns_limit_h_max 12
_diffrn_reflns_limit_h_min -12
_diffrn_reflns_limit_k_max 33
_diffrn_reflns_limit_k_min -25
_diffrn_reflns_limit_l_max 20
_diffrn_reflns_limit_l_min -20
_diffrn_reflns_number 34469
_diffrn_reflns_theta_full 28.00
_diffrn_reflns_theta_max 29.57
_diffrn_reflns_theta_min 1.64
_diffrn_standards_decay_% 'no decay'
_exptl_absorpt_coefficient_mu 0.878
_exptl_absorpt_correction_T_max 0.9024
_exptl_absorpt_correction_T_min 0.7978
_exptl_absorpt_correction_type multi-scan
_exptl_absorpt_process_details
; 
 Multi-scan correction included in APEX2 package (Bruker AXS, 2008)
;
_exptl_crystal_colour red
_exptl_crystal_density_diffrn 1.407
_exptl_crystal_density_method 'not measured'
_exptl_crystal_description prism
_exptl_crystal_F_000 1384
_exptl_crystal_size_max 0.203
_exptl_crystal_size_mid 0.149
_exptl_crystal_size_min 0.117
_refine_diff_density_max 2.695
_refine_diff_density_min -2.088
_refine_diff_density_rms 0.136
_refine_ls_extinction_method none
_refine_ls_goodness_of_fit_ref 1.170
_refine_ls_hydrogen_treatment mixed
_refine_ls_matrix_type full
_refine_ls_number_parameters 470
_refine_ls_number_reflns 8363
_refine_ls_number_restraints 4
_refine_ls_restrained_S_all 1.170
_refine_ls_R_factor_all 0.0637
_refine_ls_R_factor_gt 0.0591
_refine_ls_shift/su_max 0.000
_refine_ls_shift/su_mean 0.000
_refine_ls_structure_factor_coef Fsqd
_refine_ls_weighting_details 'calc w=1/[\s^2^(Fo^2^)+(0.0452P)^2^+18.4293P] where P=(Fo^2^+2Fc^2^)/3'
_refine_ls_weighting_scheme calc
_refine_ls_wR_factor_gt 0.1462
_refine_ls_wR_factor_ref 0.1487
_reflns_number_gt 7700
_reflns_number_total 8363
_reflns_threshold_expression >2sigma(I)
_cod_data_source_file om2009205_si_001.cif
_cod_data_source_block compound_11
_cod_depositor_comments
;
The following automatic conversions were performed:

'_symmetry_cell_setting' value 'Monoclinic' changed to 'monoclinic'
according to /home/saulius/struct/CIF-dictionaries/cif_core.dic
dictionary named 'cif_core.dic' version 2.4.1 from 2010-06-29.

Automatic conversion script
Id: cif_fix_values 1715 2011-07-08 13:25:40Z adriana 
;
_cod_original_cell_volume 3213.2(8)
_cod_original_sg_symbol_H-M 'P 21/c'
_cod_database_code 4077877

loop_
_symmetry_equiv_pos_as_xyz
'x, y, z'
'-x, y+1/2, -z+1/2'
'-x, -y, -z'
'x, -y-1/2, z-1/2'

loop_
_atom_site_label
_atom_site_type_symbol
_atom_site_fract_x
_atom_site_fract_y
_atom_site_fract_z
_atom_site_U_iso_or_equiv
_atom_site_adp_type
_atom_site_occupancy
_atom_site_symmetry_multiplicity
_atom_site_calc_flag
_atom_site_refinement_flags
_atom_site_disorder_assembly
_atom_site_disorder_group
Rh1 Rh 0.12208(3) 0.150248(12) 0.04912(2) 0.01618(9) Uani 1 1 d . . .
S2 S 0.20848(12) 0.18052(5) 0.20437(8) 0.0250(2) Uani 1 1 d . . .
P1 P -0.13218(11) 0.14229(4) 0.03128(7) 0.0174(2) Uani 1 1 d . . .
P2 P 0.11353(13) 0.22026(4) -0.05334(8) 0.0232(2) Uani 1 1 d . . .
N1 N 0.2040(4) 0.06399(13) -0.1020(2) 0.0172(6) Uani 1 1 d . . .
C1 C 0.0632(5) 0.05605(17) -0.1531(3) 0.0220(8) Uani 1 1 d . . .
H1 H -0.013(6) 0.064(2) -0.124(4) 0.022(13) Uiso 1 1 d . . .
C2 C 0.0365(6) 0.0345(2) -0.2403(3) 0.0286(9) Uani 1 1 d . . .
H2 H -0.062(7) 0.030(2) -0.268(4) 0.032(15) Uiso 1 1 d . . .
C3 C 0.1564(6) 0.0213(2) -0.2781(3) 0.0317(10) Uani 1 1 d . . .
H3 H 0.148(5) 0.010(2) -0.334(4) 0.018(12) Uiso 1 1 d . . .
C4 C 0.3002(6) 0.0298(2) -0.2262(3) 0.0310(10) Uani 1 1 d . . .
H4 H 0.364(9) 0.027(3) -0.243(6) 0.07(3) Uiso 1 1 d . . .
C5 C 0.3220(5) 0.05102(18) -0.1389(3) 0.0244(8) Uani 1 1 d . . .
H5 H 0.409(6) 0.059(2) -0.099(3) 0.017(12) Uiso 1 1 d . . .
C6 C -0.1999(5) 0.07478(17) 0.0571(3) 0.0214(8) Uani 1 1 d . . .
H6A H -0.151(5) 0.0620(18) 0.122(3) 0.009(10) Uiso 1 1 d . . .
H6B H -0.172(6) 0.043(2) 0.020(3) 0.020(12) Uiso 1 1 d . . .
H6C H -0.299(7) 0.077(3) 0.052(4) 0.041(17) Uiso 1 1 d . . .
C7 C -0.2042(5) 0.18613(19) 0.1099(3) 0.0259(9) Uani 1 1 d . . .
H7A H -0.158(6) 0.173(2) 0.169(4) 0.019(12) Uiso 1 1 d . . .
H7B H -0.176(5) 0.223(2) 0.101(3) 0.012(11) Uiso 1 1 d . . .
H7C H -0.308(6) 0.181(2) 0.100(4) 0.024(13) Uiso 1 1 d . . .
C8 C -0.2593(5) 0.15669(17) -0.0795(3) 0.0229(8) Uani 1 1 d . . .
C9 C -0.2951(5) 0.1160(2) -0.1470(3) 0.0273(9) Uani 1 1 d . . .
H9 H -0.261(5) 0.076(2) -0.136(3) 0.016(11) Uiso 1 1 d . . .
C10 C -0.3842(7) 0.1277(2) -0.2340(4) 0.0397(12) Uani 1 1 d . . .
H10 H -0.4065 0.0996 -0.2795 0.048 Uiso 1 1 calc R . .
C11 C -0.4401(8) 0.1805(3) -0.2536(4) 0.0503(15) Uani 1 1 d . . .
H11 H -0.4995 0.1887 -0.3133 0.060 Uiso 1 1 calc R . .
C12 C -0.4102(7) 0.2210(2) -0.1874(4) 0.0453(14) Uani 1 1 d . . .
H12 H -0.4504 0.2570 -0.2008 0.054 Uiso 1 1 calc R . .
C13 C -0.3206(6) 0.2090(2) -0.1006(4) 0.0320(10) Uani 1 1 d . . .
H13 H -0.298(6) 0.232(2) -0.070(4) 0.019(13) Uiso 1 1 d . . .
C14 C 0.0492(7) 0.2019(2) -0.1744(4) 0.0332(11) Uani 1 1 d . . .
H14A H 0.051(8) 0.225(3) -0.209(5) 0.05(2) Uiso 1 1 d . . .
H14B H 0.116(8) 0.177(3) -0.183(4) 0.045(18) Uiso 1 1 d . . .
H14C H -0.061(9) 0.193(3) -0.191(5) 0.06(2) Uiso 1 1 d . . .
C15 C 0.2943(6) 0.2525(2) -0.0522(4) 0.0347(11) Uani 1 1 d . . .
H15A H 0.358(7) 0.222(3) -0.064(4) 0.042(17) Uiso 1 1 d . . .
H15B H 0.330(6) 0.266(2) 0.010(4) 0.022(13) Uiso 1 1 d . . .
H15C H 0.286(8) 0.281(3) -0.101(5) 0.052(19) Uiso 1 1 d . . .
C16 C 0.0025(5) 0.28147(18) -0.0409(4) 0.0298(10) Uani 1 1 d . . .
C17. C 0.0097(7) 0.3010(2) 0.0481(4) 0.0382(12) Uani 1 1 d . . .
H17 H 0.056(6) 0.286(2) 0.103(4) 0.026(14) Uiso 1 1 d . . .
C18 C -0.0759(10) 0.3466(3) 0.0624(6) 0.0569(18) Uani 1 1 d . . .
H18 H -0.077(8) 0.358(3) 0.119(5) 0.06(2) Uiso 1 1 d . . .
C19 C -0.1689(10) 0.3727(3) -0.0120(6) 0.062(2) Uani 1 1 d . . .
H19 H -0.234(8) 0.397(3) 0.001(5) 0.051(19) Uiso 1 1 d . . .
C20 C -0.1740(8) 0.3545(3) -0.0993(6) 0.0580(19) Uani 1 1 d . . .
H20 H -0.227(9) 0.375(3) -0.147(5) 0.06(2) Uiso 1 1 d . . .
C21 C -0.0887(7) 0.3091(2) -0.1145(4) 0.0426(13) Uani 1 1 d . . .
H21 H -0.107(7) 0.295(3) -0.171(5) 0.045(18) Uiso 1 1 d . . .
B3 B 0.2280(5) 0.08663(18) -0.0032(3) 0.0172(8) Uani 1 1 d . . .
B4 B 0.3760(5) 0.1707(2) 0.1470(3) 0.0229(9) Uani 1 1 d . . .
H4BB H 0.442(6) 0.203(2) 0.152(3) 0.022(13) Uiso 1 1 d . . .
B5 B 0.1625(5) 0.1013(2) 0.1896(3) 0.0224(9) Uani 1 1 d . . .
H5BB H 0.082(6) 0.086(2) 0.230(4) 0.023(13) Uiso 1 1 d . . .
B6 B 0.1719(5) 0.05812(18) 0.0897(3) 0.0182(8) Uani 1 1 d . . .
H6BB H 0.094(5) 0.0256(19) 0.082(3) 0.012(11) Uiso 1 1 d . . .
B7 B 0.3782(5) 0.12687(19) 0.0480(3) 0.0205(8) Uani 1 1 d . . .
H7BB H 0.459(6) 0.143(2) 0.009(4) 0.029(14) Uiso 1 1 d . . .
B8 B 0.3648(5) 0.1230(2) 0.2458(3) 0.0261(10) Uani 1 1 d . . .
H8BB H 0.404(5) 0.1248(19) 0.314(3) 0.011(10) Uiso 1 1 d . . .
B9 B 0.3659(5) 0.05632(19) 0.0822(3) 0.0196(8) Uani 1 1 d . . .
H9BB H 0.430(6) 0.024(2) 0.070(4) 0.025(13) Uiso 1 1 d . . .
B10 B 0.4624(5) 0.1049(2) 0.1637(3) 0.0222(9) Uani 1 1 d . . .
H10B H 0.582(6) 0.103(2) 0.187(4) 0.029(14) Uiso 1 1 d . . .
B11 B 0.3220(5) 0.0591(2) 0.1920(3) 0.0221(9) Uani 1 1 d . . .
H11B H 0.346(6) 0.027(2) 0.239(4) 0.030(14) Uiso 1 1 d . . .
C50A C 0.211(2) 0.0856(5) 0.4626(13) 0.064(6) Uiso 0.419(11) 1 d PD A 1
H50A H 0.2291 0.0973 0.4025 0.077 Uiso 0.419(11) 1 calc PR A 1
H50B H 0.1178 0.1036 0.4710 0.077 Uiso 0.419(11) 1 calc PR A 1
Cl1A Cl 0.1926(8) 0.0143(2) 0.4654(3) 0.0536(13) Uiso 0.419(11) 1 d PD A 1
Cl2A Cl 0.3623(8) 0.1042(2) 0.5511(4) 0.073(2) Uiso 0.419(11) 1 d PD A 1
C50B C 0.2463(11) 0.0833(4) 0.4522(7) 0.038(3) Uiso 0.581(11) 1 d PD A 2
H50C H 0.2644 0.0827 0.3892 0.046 Uiso 0.581(11) 1 calc PR A 2
H50D H 0.1797 0.1151 0.4552 0.046 Uiso 0.581(11) 1 calc PR A 2
Cl1B Cl 0.1470(6) 0.02317(17) 0.4660(2) 0.0553(10) Uiso 0.581(11) 1 d PD A 2
Cl2B Cl 0.4185(6) 0.09587(18) 0.5290(3) 0.0723(14) Uiso 0.581(11) 1 d PD A 2

loop_
_atom_site_aniso_label
_atom_site_aniso_U_11
_atom_site_aniso_U_22
_atom_site_aniso_U_33
_atom_site_aniso_U_23
_atom_site_aniso_U_13
_atom_site_aniso_U_12
Rh1 0.01635(15) 0.01325(14) 0.01965(15) -0.00082(10) 0.00564(10) -0.00007(10)
S2 0.0248(5) 0.0253(5) 0.0251(5) -0.0084(4) 0.0060(4) 0.0009(4)
P1 0.0162(4) 0.0151(4) 0.0212(5) -0.0004(4) 0.0049(4) 0.0008(3)
P2 0.0271(5) 0.0163(5) 0.0269(5) 0.0021(4) 0.0077(4) -0.0019(4)
N1 0.0197(15) 0.0139(14) 0.0185(15) 0.0008(12) 0.0058(12) 0.0004(12)
C1 0.0233(19) 0.0192(18) 0.024(2) 0.0013(15) 0.0064(16) -0.0019(15)
C2 0.032(2) 0.028(2) 0.024(2) 0.0000(17) 0.0039(18) -0.0034(18)
C3 0.046(3) 0.031(2) 0.019(2) -0.0026(17) 0.0086(19) -0.003(2)
C4 0.038(3) 0.031(2) 0.029(2) -0.0035(18) 0.019(2) 0.003(2)
C5 0.023(2) 0.025(2) 0.027(2) -0.0013(16) 0.0082(17) 0.0025(16)
C6 0.0205(19) 0.0171(18) 0.027(2) 0.0016(15) 0.0069(16) -0.0007(15)
C7 0.023(2) 0.024(2) 0.032(2) -0.0053(18) 0.0102(18) 0.0009(17)
C8 0.0194(18) 0.0213(19) 0.026(2) 0.0020(16) 0.0020(15) 0.0003(15)
C9 0.024(2) 0.029(2) 0.027(2) -0.0002(18) 0.0030(17) -0.0020(17)
C10 0.044(3) 0.036(3) 0.033(3) -0.002(2) -0.002(2) 0.000(2)
C11 0.056(4) 0.051(4) 0.033(3) 0.010(3) -0.013(3) 0.004(3)
C12 0.048(3) 0.033(3) 0.047(3) 0.009(2) -0.005(3) 0.008(2)
C13 0.032(2) 0.023(2) 0.036(3) 0.003(2) -0.001(2) 0.0028(19)
C14 0.050(3) 0.025(2) 0.026(2) 0.0043(19) 0.012(2) -0.004(2)
C15 0.033(2) 0.026(2) 0.047(3) 0.010(2) 0.013(2) -0.0050(19)
C16 0.032(2) 0.0153(18) 0.040(3) 0.0024(17) 0.006(2) 0.0017(17)
C17. 0.052(3) 0.021(2) 0.041(3) -0.001(2) 0.009(2) 0.005(2)
C18 0.082(5) 0.031(3) 0.064(4) -0.006(3) 0.030(4) 0.010(3)
C19 0.073(5) 0.030(3) 0.086(6) 0.001(3) 0.024(4) 0.022(3)
C20 0.058(4) 0.032(3) 0.076(5) 0.017(3) 0.000(4) 0.015(3)
C21 0.054(3) 0.028(3) 0.041(3) 0.005(2) 0.000(3) 0.004(2)
B3 0.0168(18) 0.0174(19) 0.0178(19) -0.0021(15) 0.0047(15) 0.0003(15)
B4 0.020(2) 0.023(2) 0.027(2) -0.0066(18) 0.0060(17) -0.0026(17)
B5 0.021(2) 0.026(2) 0.021(2) 0.0016(17) 0.0063(17) 0.0017(17)
B6 0.0189(19) 0.0147(18) 0.022(2) 0.0000(15) 0.0060(16) 0.0013(15)
B7 0.0176(19) 0.019(2) 0.026(2) -0.0024(17) 0.0070(17) -0.0005(16)
B8 0.019(2) 0.036(3) 0.022(2) -0.009(2) 0.0026(17) -0.0011(19)
B9 0.0182(19) 0.020(2) 0.022(2) -0.0005(16) 0.0061(16) 0.0023(16)
B10 0.017(2) 0.027(2) 0.023(2) -0.0046(18) 0.0037(16) -0.0006(17)
B11 0.019(2) 0.026(2) 0.020(2) 0.0017(17) 0.0041(16) 0.0036(17)

loop_
_atom_type_symbol
_atom_type_description
_atom_type_scat_dispersion_real
_atom_type_scat_dispersion_imag
_atom_type_scat_source
C C 0.0030 0.0020 'International Tables Vol C Tables 4.2.6.8 and 6.1.1.4'
H H 0.0000 0.0000 'International Tables Vol C Tables 4.2.6.8 and 6.1.1.4'
B B 0.0010 0.0010 'International Tables Vol C Tables 4.2.6.8 and 6.1.1.4'
N N 0.0060 0.0030 'International Tables Vol C Tables 4.2.6.8 and 6.1.1.4'
P P 0.1020 0.0940 'International Tables Vol C Tables 4.2.6.8 and 6.1.1.4'
S S 0.1250 0.1230 'International Tables Vol C Tables 4.2.6.8 and 6.1.1.4'
Cl Cl 0.1480 0.1590 'International Tables Vol C Tables 4.2.6.8 and 6.1.1.4'
Rh Rh -1.1180 0.9190 'International Tables Vol C Tables 4.2.6.8 and 6.1.1.4'

loop_
_geom_angle_atom_site_label_1
_geom_angle_atom_site_label_2
_geom_angle_atom_site_label_3
_geom_angle
B3 Rh1 P2 104.50(13)
B3 Rh1 P1 116.40(12)
P2 Rh1 P1 96.27(4)
B3 Rh1 B6 45.76(17)
P2 Rh1 B6 149.79(11)
P1 Rh1 B6 94.66(11)
B3 Rh1 B5 88.20(17)
P2 Rh1 B5 161.03(13)
P1 Rh1 B5 90.38(12)
B6 Rh1 B5 46.14(17)
B3 Rh1 S2 121.22(12)
P2 Rh1 S2 112.02(4)
P1 Rh1 S2 103.77(4)
B6 Rh1 S2 92.44(12)
B5 Rh1 S2 49.03(13)
B3 Rh1 B7 44.15(16)
P2 Rh1 B7 93.08(12)
P1 Rh1 B7 160.29(11)
B6 Rh1 B7 69.19(16)
B5 Rh1 B7 86.28(16)
S2 Rh1 B7 88.62(12)
B3 Rh1 B4 85.24(16)
P2 Rh1 B4 97.32(12)
P1 Rh1 B4 150.44(12)
B6 Rh1 B4 86.56(16)
B5 Rh1 B4 69.32(17)
S2 Rh1 B4 46.70(11)
B7 Rh1 B4 43.70(16)
B4 S2 B5 90.0(2)
B4 S2 B8 57.8(2)
B5 S2 B8 57.9(2)
B4 S2 Rh1 69.49(15)
B5 S2 Rh1 64.94(14)
B8 S2 Rh1 97.91(15)
C7 P1 C8 102.9(2)
C7 P1 C6 101.4(2)
C8 P1 C6 100.9(2)
C7 P1 Rh1 112.69(16)
C8 P1 Rh1 120.48(15)
C6 P1 Rh1 115.91(14)
C14 P2 C15 101.4(3)
C14 P2 C16 103.9(3)
C15 P2 C16 99.9(2)
C14 P2 Rh1 115.93(17)
C15 P2 Rh1 115.07(18)
C16 P2 Rh1 118.09(17)
C1 N1 C5 118.8(4)
C1 N1 B3 119.8(3)
C5 N1 B3 121.4(3)
N1 C1 C2 121.8(4)
N1 C1 H1 115(3)
C2 C1 H1 123(3)
C1 C2 C3 119.6(5)
C1 C2 H2 115(4)
C3 C2 H2 126(4)
C4 C3 C2 118.6(4)
C4 C3 H3 117(3)
C2 C3 H3 124(3)
C5 C4 C3 120.0(5)
C5 C4 H4 116(7)
C3 C4 H4 124(7)
N1 C5 C4 121.2(4)
N1 C5 H5 111(3)
C4 C5 H5 128(3)
P1 C6 H6A 112(3)
P1 C6 H6B 116(3)
H6A C6 H6B 100(4)
P1 C6 H6C 109(4)
H6A C6 H6C 108(5)
H6B C6 H6C 111(5)
P1 C7 H7A 105(3)
P1 C7 H7B 108(3)
H7A C7 H7B 111(4)
P1 C7 H7C 109(3)
H7A C7 H7C 109(4)
H7B C7 H7C 114(4)
C13 C8 C9 117.8(4)
C13 C8 P1 121.2(4)
C9 C8 P1 120.9(3)
C10 C9 C8 121.3(5)
C10 C9 H9 116(3)
C8 C9 H9 123(3)
C11 C10 C9 119.5(5)
C11 C10 H10 120.3
C9 C10 H10 120.3
C12 C11 C10 120.5(5)
C12 C11 H11 119.8
C10 C11 H11 119.8
C11 C12 C13 119.6(5)
C11 C12 H12 120.2
C13 C12 H12 120.2
C12 C13 C8 121.3(5)
C12 C13 H13 117(4)
C8 C13 H13 121(4)
P2 C14 H14A 115(5)
P2 C14 H14B 103(4)
H14A C14 H14B 107(7)
P2 C14 H14C 112(4)
H14A C14 H14C 100(6)
H14B C14 H14C 120(6)
P2 C15 H15A 104(4)
P2 C15 H15B 105(3)
H15A C15 H15B 110(5)
P2 C15 H15C 112(4)
H15A C15 H15C 110(5)
H15B C15 H15C 115(5)
C21 C16 C17. 118.4(5)
C21 C16 P2 123.8(4)
C17. C16 P2 117.8(4)
C16 C17. C18 120.5(6)
C16 C17. H17 129(4)
C18 C17. H17 110(4)
C19 C18 C17. 120.0(7)
C19 C18 H18 118(5)
C17. C18 H18 122(5)
C20 C19 C18 119.8(6)
C20 C19 H19 123(5)
C18 C19 H19 116(5)
C19 C20 C21 120.8(6)
C19 C20 H20 117(5)
C21 C20 H20 122(5)
C16 C21 C20 120.5(6)
C16 C21 H21 120(4)
C20 C21 H21 118(4)
N1 B3 B7 123.5(3)
N1 B3 B6 128.4(3)
B7 B3 B6 103.1(3)
N1 B3 B9 118.0(3)
B7 B3 B9 62.9(3)
B6 B3 B9 62.7(3)
N1 B3 Rh1 130.7(3)
B7 B3 Rh1 78.6(2)
B6 B3 Rh1 75.3(2)
B9 B3 Rh1 111.3(3)
B10 B4 B7 60.0(3)
B10 B4 B8 56.2(3)
B7 B4 B8 106.6(3)
B10 B4 S2 114.9(3)
B7 B4 S2 126.0(3)
B8 B4 S2 62.6(2)
B10 B4 Rh1 103.1(3)
B7 B4 Rh1 65.9(2)
B8 B4 Rh1 97.1(2)
S2 B4 Rh1 63.82(14)
B10 B4 H4BB 117(3)
B7 B4 H4BB 114(3)
B8 B4 H4BB 125(3)
S2 B4 H4BB 114(3)
Rh1 B4 H4BB 133(3)
B11 B5 B6 59.7(3)
B11 B5 B8 56.4(3)
B6 B5 B8 106.8(3)
B11 B5 S2 114.1(3)
B6 B5 S2 126.7(3)
B8 B5 S2 61.6(2)
B11 B5 Rh1 105.5(3)
B6 B5 Rh1 66.1(2)
B8 B5 Rh1 100.7(3)
S2 B5 Rh1 66.03(15)
B11 B5 H5BB 116(3)
B6 B5 H5BB 114(3)
B8 B5 H5BB 123(3)
S2 B5 H5BB 115(3)
Rh1 B5 H5BB 131(3)
B3 B6 B11 111.5(3)
B3 B6 B9 58.8(2)
B11 B6 B9 59.1(3)
B3 B6 B5 120.0(3)
B11 B6 B5 58.3(3)
B9 B6 B5 107.2(3)
B3 B6 Rh1 58.99(19)
B11 B6 Rh1 105.7(3)
B9 B6 Rh1 98.2(2)
B5 B6 Rh1 67.8(2)
B3 B6 H6BB 122(3)
B11 B6 H6BB 118(3)
B9 B6 H6BB 129(3)
B5 B6 H6BB 111(3)
Rh1 B6 H6BB 127(3)
B3 B7 B9 59.2(3)
B3 B7 B10 112.3(3)
B9 B7 B10 59.1(3)
B3 B7 B4 122.4(3)
B9 B7 B4 108.2(3)
B10 B7 B4 58.6(3)
B3 B7 Rh1 57.27(19)
B9 B7 Rh1 95.6(2)
B10 B7 Rh1 105.3(3)
B4 B7 Rh1 70.4(2)
B3 B7 H7BB 122(3)
B9 B7 H7BB 126(3)
B10 B7 H7BB 115(3)
B4 B7 H7BB 110(3)
Rh1 B7 H7BB 133(3)
B10 B8 B11 63.1(3)
B10 B8 B4 58.3(3)
B11 B8 B4 103.4(3)
B10 B8 B5 102.9(3)
B11 B8 B5 57.6(3)
B4 B8 B5 92.8(3)
B10 B8 S2 114.1(3)
B11 B8 S2 114.3(3)
B4 B8 S2 59.6(2)
B5 B8 S2 60.5(2)
B10 B8 H8BB 128(3)
B11 B8 H8BB 120(3)
B4 B8 H8BB 134(3)
B5 B8 H8BB 123(3)
S2 B8 H8BB 110(3)
B3 B9 B10 112.4(3)
B3 B9 B11 112.4(3)
B10 B9 B11 61.7(3)
B3 B9 B7 58.0(3)
B10 B9 B7 60.5(3)
B11 B9 B7 105.5(3)
B3 B9 B6 58.5(2)
B10 B9 B6 106.3(3)
B11 B9 B6 60.4(3)
B7 B9 B6 96.9(3)
B3 B9 H9BB 123(3)
B10 B9 H9BB 115(3)
B11 B9 H9BB 117(3)
B7 B9 H9BB 128(3)
B6 B9 H9BB 130(3)
B8 B10 B4 65.5(3)
B8 B10 B9 113.4(3)
B4 B10 B9 111.6(3)
B8 B10 B7 115.3(3)
B4 B10 B7 61.4(3)
B9 B10 B7 60.4(3)
B8 B10 B11 59.0(3)
B4 B10 B11 105.6(3)
B9 B10 B11 59.2(3)
B7 B10 B11 103.6(3)
B8 B10 H10B 116(3)
B4 B10 H10B 119(3)
B9 B10 H10B 120(3)
B7 B10 H10B 121(3)
B11 B10 H10B 128(3)
B8 B11 B5 66.0(3)
B8 B11 B9 112.5(4)
B5 B11 B9 111.3(3)
B8 B11 B6 116.5(3)
B5 B11 B6 62.0(3)
B9 B11 B6 60.5(3)
B8 B11 B10 58.0(3)
B5 B11 B10 105.2(3)
B9 B11 B10 59.2(3)
B6 B11 B10 104.5(3)
B8 B11 H11B 112(3)
B5 B11 H11B 119(3)
B9 B11 H11B 122(3)
B6 B11 H11B 124(3)
B10 B11 H11B 125(3)
Cl2A C50A Cl1A 107.7(8)
Cl2A C50A H50A 110.2
Cl1A C50A H50A 110.2
Cl2A C50A H50B 110.2
Cl1A C50A H50B 110.2
H50A C50A H50B 108.5
Cl2B C50B Cl1B 118.7(6)
Cl2B C50B H50C 107.6
Cl1B C50B H50C 107.6
Cl2B C50B H50D 107.6
Cl1B C50B H50D 107.6
H50C C50B H50D 107.1

loop_
_geom_bond_atom_site_label_1
_geom_bond_atom_site_label_2
_geom_bond_distance
Rh1 B3 2.067(4)
Rh1 P2 2.2741(11)
Rh1 P1 2.2821(11)
Rh1 B6 2.333(4)
Rh1 B5 2.362(5)
Rh1 S2 2.3826(11)
Rh1 B7 2.409(5)
Rh1 B4 2.487(5)
S2 B4 1.932(5)
S2 B5 1.969(5)
S2 B8 1.989(5)
P1 C7 1.816(5)
P1 C8 1.819(4)
P1 C6 1.823(4)
P2 C14 1.820(5)
P2 C15 1.822(5)
P2 C16 1.832(5)
N1 C1 1.347(5)
N1 C5 1.355(5)
N1 B3 1.541(5)
C1 C2 1.370(6)
C1 H1 0.92(5)
C2 C3 1.380(7)
C2 H2 0.90(6)
C3 C4 1.376(8)
C3 H3 0.86(5)
C4 C5 1.371(7)
C4 H4 0.69(8)
C5 H5 0.89(5)
C6 H6A 1.01(4)
C6 H6B 1.02(5)
C6 H6C 0.89(7)
C7 H7A 0.94(5)
C7 H7B 0.94(5)
C7 H7C 0.93(6)
C8 C13 1.393(6)
C8 C9 1.394(6)
C9 C10 1.390(7)
C9 H9 1.03(5)
C10 C11 1.385(8)
C10 H10 0.9500
C11 C12 1.376(9)
C11 H11 0.9500
C12 C13 1.393(7)
C12 H12 0.9500
C13 H13 0.71(5)
C14 H14A 0.77(8)
C14 H14B 0.89(7)
C14 H14C 1.00(8)
C15 H15A 0.98(7)
C15 H15B 0.97(5)
C15 H15C 0.99(7)
C16 C21 1.387(7)
C16 C17. 1.397(7)
C17. C18 1.399(8)
C17. H17 0.91(6)
C18 C19 1.383(11)
C18 H18 0.89(8)
C19 C20 1.365(12)
C19 H19 0.89(7)
C20 C21 1.398(9)
C20 H20 0.91(8)
C21 H21 0.89(7)
B3 B7 1.712(6)
B3 B6 1.728(6)
B3 B9 1.734(6)
B4 B10 1.772(7)
B4 B7 1.824(7)
B4 B8 1.894(8)
B4 H4BB 0.97(5)
B5 B11 1.773(7)
B5 B6 1.840(7)
B5 B8 1.916(7)
B5 H5BB 1.11(5)
B6 B11 1.799(7)
B6 B9 1.800(6)
B6 H6BB 1.05(5)
B7 B9 1.797(7)
B7 B10 1.798(7)
B7 H7BB 1.11(6)
B8 B10 1.729(7)
B8 B11 1.748(7)
B8 H8BB 1.00(5)
B9 B10 1.774(7)
B9 B11 1.775(7)
B9 H9BB 1.02(5)
B10 B11 1.819(7)
B10 H10B 1.07(6)
B11 H11B 1.04(6)
C50A Cl2A 1.735(10)
C50A Cl1A 1.738(10)
C50A H50A 0.9900
C50A H50B 0.9900
C50B Cl2B 1.744(8)
C50B Cl1B 1.755(8)
C50B H50C 0.9900
C50B H50D 0.9900

loop_
_geom_torsion_atom_site_label_1
_geom_torsion_atom_site_label_2
_geom_torsion_atom_site_label_3
_geom_torsion_atom_site_label_4
_geom_torsion
B3 Rh1 S2 B4 45.2(2)
P2 Rh1 S2 B4 -78.91(17)
P1 Rh1 S2 B4 178.36(17)
B6 Rh1 S2 B4 83.0(2)
B5 Rh1 S2 B4 100.1(2)
B7 Rh1 S2 B4 13.8(2)
B3 Rh1 S2 B5 -54.9(2)
P2 Rh1 S2 B5 -179.03(16)
P1 Rh1 S2 B5 78.24(16)
B6 Rh1 S2 B5 -17.16(19)
B7 Rh1 S2 B5 -86.27(19)
B4 Rh1 S2 B5 -100.1(2)
B3 Rh1 S2 B8 -6.0(2)
P2 Rh1 S2 B8 -130.08(16)
P1 Rh1 S2 B8 127.18(16)
B6 Rh1 S2 B8 31.78(19)
B5 Rh1 S2 B8 48.9(2)
B7 Rh1 S2 B8 -37.3(2)
B4 Rh1 S2 B8 -51.2(2)
B3 Rh1 P1 C7 160.8(2)
P2 Rh1 P1 C7 -89.59(18)
B6 Rh1 P1 C7 118.6(2)
B5 Rh1 P1 C7 72.6(2)
S2 Rh1 P1 C7 24.95(18)
B7 Rh1 P1 C7 152.6(4)
B4 Rh1 P1 C7 27.4(3)
B3 Rh1 P1 C8 -77.3(2)
P2 Rh1 P1 C8 32.27(17)
B6 Rh1 P1 C8 -119.5(2)
B5 Rh1 P1 C8 -165.5(2)
S2 Rh1 P1 C8 146.81(17)
B7 Rh1 P1 C8 -85.5(4)
B4 Rh1 P1 C8 149.2(3)
B3 Rh1 P1 C6 44.6(2)
P2 Rh1 P1 C6 154.19(16)
B6 Rh1 P1 C6 2.4(2)
B5 Rh1 P1 C6 -43.6(2)
S2 Rh1 P1 C6 -91.27(16)
B7 Rh1 P1 C6 36.4(4)
B4 Rh1 P1 C6 -88.8(3)
B3 Rh1 P2 C14 46.9(3)
P1 Rh1 P2 C14 -72.4(2)
B6 Rh1 P2 C14 38.1(3)
B5 Rh1 P2 C14 177.7(4)
S2 Rh1 P2 C14 180.0(2)
B7 Rh1 P2 C14 90.2(3)
B4 Rh1 P2 C14 133.9(3)
B3 Rh1 P2 C15 -71.1(3)
P1 Rh1 P2 C15 169.5(2)
B6 Rh1 P2 C15 -79.9(3)
B5 Rh1 P2 C15 59.6(4)
S2 Rh1 P2 C15 61.9(2)
B7 Rh1 P2 C15 -27.9(2)
B4 Rh1 P2 C15 15.8(2)
B3 Rh1 P2 C16 171.1(2)
P1 Rh1 P2 C16 51.75(18)
B6 Rh1 P2 C16 162.3(3)
B5 Rh1 P2 C16 -58.1(4)
S2 Rh1 P2 C16 -55.87(19)
B7 Rh1 P2 C16 -145.6(2)
B4 Rh1 P2 C16 -101.9(2)
C5 N1 C1 C2 1.0(6)
B3 N1 C1 C2 -178.1(4)
N1 C1 C2 C3 -1.0(7)
C1 C2 C3 C4 0.5(7)
C2 C3 C4 C5 0.0(8)
C1 N1 C5 C4 -0.5(6)
B3 N1 C5 C4 178.6(4)
C3 C4 C5 N1 0.0(7)
C7 P1 C8 C13 34.1(4)
C6 P1 C8 C13 138.6(4)
Rh1 P1 C8 C13 -92.4(4)
C7 P1 C8 C9 -147.8(4)
C6 P1 C8 C9 -43.2(4)
Rh1 P1 C8 C9 85.8(4)
C13 C8 C9 C10 2.5(7)
P1 C8 C9 C10 -175.7(4)
C8 C9 C10 C11 -0.8(8)
C9 C10 C11 C12 -1.1(10)
C10 C11 C12 C13 1.3(10)
C11 C12 C13 C8 0.5(9)
C9 C8 C13 C12 -2.4(8)
P1 C8 C13 C12 175.8(5)
C14 P2 C16 C21 -8.9(5)
C15 P2 C16 C21 95.6(5)
Rh1 P2 C16 C21 -138.9(4)
C14 P2 C16 C17. 170.7(4)
C15 P2 C16 C17. -84.8(5)
Rh1 P2 C16 C17. 40.7(5)
C21 C16 C17. C18 1.5(9)
P2 C16 C17. C18 -178.1(5)
C16 C17. C18 C19 0.1(11)
C17. C18 C19 C20 -1.6(12)
C18 C19 C20 C21 1.4(12)
C17. C16 C21 C20 -1.7(9)
P2 C16 C21 C20 177.9(5)
C19 C20 C21 C16 0.3(11)
C1 N1 B3 B7 -148.9(4)
C5 N1 B3 B7 32.0(6)
C1 N1 B3 B6 60.6(5)
C5 N1 B3 B6 -118.5(5)
C1 N1 B3 B9 136.6(4)
C5 N1 B3 B9 -42.5(5)
C1 N1 B3 Rh1 -44.1(5)
C5 N1 B3 Rh1 136.8(4)
P2 Rh1 B3 N1 -45.4(4)
P1 Rh1 B3 N1 59.3(4)
B6 Rh1 B3 N1 128.4(5)
B5 Rh1 B3 N1 148.8(4)
S2 Rh1 B3 N1 -173.0(3)
B7 Rh1 B3 N1 -124.7(5)
B4 Rh1 B3 N1 -141.8(4)
P2 Rh1 B3 B7 79.2(2)
P1 Rh1 B3 B7 -176.04(18)
B6 Rh1 B3 B7 -106.9(3)
B5 Rh1 B3 B7 -86.5(2)
S2 Rh1 B3 B7 -48.3(2)
B4 Rh1 B3 B7 -17.1(2)
P2 Rh1 B3 B6 -173.82(18)
P1 Rh1 B3 B6 -69.1(2)
B5 Rh1 B3 B6 20.4(2)
S2 Rh1 B3 B6 58.6(2)
B7 Rh1 B3 B6 106.9(3)
B4 Rh1 B3 B6 89.8(2)
P2 Rh1 B3 B9 133.9(2)
P1 Rh1 B3 B9 -121.3(2)
B6 Rh1 B3 B9 -52.3(3)
B5 Rh1 B3 B9 -31.8(3)
S2 Rh1 B3 B9 6.4(3)
B7 Rh1 B3 B9 54.7(3)
B4 Rh1 B3 B9 37.6(3)
B5 S2 B4 B10 -29.8(3)
B8 S2 B4 B10 21.3(3)
Rh1 S2 B4 B10 -92.9(3)
B5 S2 B4 B7 40.1(4)
B8 S2 B4 B7 91.2(4)
Rh1 S2 B4 B7 -23.0(3)
B5 S2 B4 B8 -51.1(2)
Rh1 S2 B4 B8 -114.2(2)
B5 S2 B4 Rh1 63.10(15)
B8 S2 B4 Rh1 114.2(2)
B3 Rh1 B4 B10 -30.9(3)
P2 Rh1 B4 B10 -135.0(2)
P1 Rh1 B4 B10 108.3(3)
B6 Rh1 B4 B10 14.9(3)
B5 Rh1 B4 B10 58.9(3)
S2 Rh1 B4 B10 111.5(3)
B7 Rh1 B4 B10 -48.2(3)
B3 Rh1 B4 B7 17.3(2)
P2 Rh1 B4 B7 -86.8(2)
P1 Rh1 B4 B7 156.5(2)
B6 Rh1 B4 B7 63.1(2)
B5 Rh1 B4 B7 107.1(3)
S2 Rh1 B4 B7 159.7(3)
B3 Rh1 B4 B8 -87.8(3)
P2 Rh1 B4 B8 168.2(2)
P1 Rh1 B4 B8 51.5(4)
B6 Rh1 B4 B8 -41.9(2)
B5 Rh1 B4 B8 2.1(2)
S2 Rh1 B4 B8 54.7(2)
B7 Rh1 B4 B8 -105.0(3)
B3 Rh1 B4 S2 -142.49(18)
P2 Rh1 B4 S2 113.47(12)
P1 Rh1 B4 S2 -3.2(3)
B6 Rh1 B4 S2 -96.62(16)
B5 Rh1 B4 S2 -52.61(16)
B7 Rh1 B4 S2 -159.7(3)
B4 S2 B5 B11 29.7(3)
B8 S2 B5 B11 -21.2(3)
Rh1 S2 B5 B11 96.9(3)
B4 S2 B5 B6 -39.4(4)
B8 S2 B5 B6 -90.4(4)
Rh1 S2 B5 B6 27.8(3)
B4 S2 B5 B8 51.0(2)
Rh1 S2 B5 B8 118.2(2)
B4 S2 B5 Rh1 -67.23(17)
B8 S2 B5 Rh1 -118.2(2)
B3 Rh1 B5 B11 25.6(3)
P2 Rh1 B5 B11 -107.2(4)
P1 Rh1 B5 B11 142.0(3)
B6 Rh1 B5 B11 45.9(3)
S2 Rh1 B5 B11 -109.9(3)
B7 Rh1 B5 B11 -18.5(3)
B4 Rh1 B5 B11 -60.0(3)
B3 Rh1 B5 B6 -20.3(2)
P2 Rh1 B5 B6 -153.1(3)
P1 Rh1 B5 B6 96.10(19)
S2 Rh1 B5 B6 -155.9(3)
B7 Rh1 B5 B6 -64.5(2)
B4 Rh1 B5 B6 -105.9(2)
B3 Rh1 B5 B8 83.5(3)
P2 Rh1 B5 B8 -49.3(5)
P1 Rh1 B5 B8 -160.1(2)
B6 Rh1 B5 B8 103.8(3)
S2 Rh1 B5 B8 -52.1(2)
B7 Rh1 B5 B8 39.3(3)
B4 Rh1 B5 B8 -2.1(2)
B3 Rh1 B5 S2 135.57(16)
P2 Rh1 B5 S2 2.8(4)
P1 Rh1 B5 S2 -108.03(11)
B6 Rh1 B5 S2 155.9(3)
B7 Rh1 B5 S2 91.41(15)
B4 Rh1 B5 S2 49.98(15)
N1 B3 B6 B11 133.4(4)
B7 B3 B6 B11 -21.7(4)
B9 B3 B6 B11 28.0(3)
Rh1 B3 B6 B11 -96.0(3)
N1 B3 B6 B9 105.4(4)
B7 B3 B6 B9 -49.7(3)
Rh1 B3 B6 B9 -124.0(3)
N1 B3 B6 B5 -161.8(4)
B7 B3 B6 B5 43.1(4)
B9 B3 B6 B5 92.8(4)
Rh1 B3 B6 B5 -31.1(3)
N1 B3 B6 Rh1 -130.7(4)
B7 B3 B6 Rh1 74.3(2)
B9 B3 B6 Rh1 124.0(3)
B11 B5 B6 B3 -98.1(4)
B8 B5 B6 B3 -65.9(4)
S2 B5 B6 B3 0.8(5)
Rh1 B5 B6 B3 28.6(3)
B8 B5 B6 B11 32.2(3)
S2 B5 B6 B11 98.9(4)
Rh1 B5 B6 B11 126.7(3)
B11 B5 B6 B9 -34.6(3)
B8 B5 B6 B9 -2.5(4)
S2 B5 B6 B9 64.3(4)
Rh1 B5 B6 B9 92.0(3)
B11 B5 B6 Rh1 -126.7(3)
B8 B5 B6 Rh1 -94.5(3)
S2 B5 B6 Rh1 -27.8(3)
P2 Rh1 B6 B3 12.0(3)
P1 Rh1 B6 B3 122.9(2)
B5 Rh1 B6 B3 -151.1(3)
S2 Rh1 B6 B3 -133.1(2)
B7 Rh1 B6 B3 -45.5(2)
B4 Rh1 B6 B3 -86.7(2)
B3 Rh1 B6 B11 105.9(3)
P2 Rh1 B6 B11 117.9(3)
P1 Rh1 B6 B11 -131.2(2)
B5 Rh1 B6 B11 -45.1(3)
S2 Rh1 B6 B11 -27.2(2)
B7 Rh1 B6 B11 60.4(3)
B4 Rh1 B6 B11 19.2(3)
B3 Rh1 B6 B9 45.8(3)
P2 Rh1 B6 B9 57.8(3)
P1 Rh1 B6 B9 168.7(2)
B5 Rh1 B6 B9 -105.2(3)
S2 Rh1 B6 B9 -87.2(2)
B7 Rh1 B6 B9 0.4(2)
B4 Rh1 B6 B9 -40.9(2)
B3 Rh1 B6 B5 151.1(3)
P2 Rh1 B6 B5 163.0(2)
P1 Rh1 B6 B5 -86.04(19)
S2 Rh1 B6 B5 18.0(2)
B7 Rh1 B6 B5 105.6(2)
B4 Rh1 B6 B5 64.3(2)
N1 B3 B7 B9 -107.1(4)
B6 B3 B7 B9 49.6(3)
Rh1 B3 B7 B9 121.3(2)
N1 B3 B7 B10 -134.1(4)
B6 B3 B7 B10 22.5(4)
B9 B3 B7 B10 -27.0(3)
Rh1 B3 B7 B10 94.3(3)
N1 B3 B7 B4 159.9(4)
B6 B3 B7 B4 -43.4(5)
B9 B3 B7 B4 -93.0(4)
Rh1 B3 B7 B4 28.3(4)
N1 B3 B7 Rh1 131.6(4)
B6 B3 B7 Rh1 -71.7(2)
B9 B3 B7 Rh1 -121.3(2)
B10 B4 B7 B3 98.0(4)
B8 B4 B7 B3 65.4(5)
S2 B4 B7 B3 -2.4(6)
Rh1 B4 B7 B3 -25.0(3)
B10 B4 B7 B9 33.4(3)
B8 B4 B7 B9 0.9(4)
S2 B4 B7 B9 -67.0(5)
Rh1 B4 B7 B9 -89.6(3)
B8 B4 B7 B10 -32.6(3)
S2 B4 B7 B10 -100.4(4)
Rh1 B4 B7 B10 -123.0(3)
B10 B4 B7 Rh1 123.0(3)
B8 B4 B7 Rh1 90.4(3)
S2 B4 B7 Rh1 22.6(3)
P2 Rh1 B7 B3 -107.7(2)
P1 Rh1 B7 B3 10.6(5)
B6 Rh1 B7 B3 47.1(2)
B5 Rh1 B7 B3 91.3(2)
S2 Rh1 B7 B3 140.3(2)
B4 Rh1 B7 B3 154.9(3)
B3 Rh1 B7 B9 -47.5(3)
P2 Rh1 B7 B9 -155.2(2)
P1 Rh1 B7 B9 -36.9(5)
B6 Rh1 B7 B9 -0.3(2)
B5 Rh1 B7 B9 43.8(2)
S2 Rh1 B7 B9 92.8(2)
B4 Rh1 B7 B9 107.4(3)
B3 Rh1 B7 B10 -107.0(3)
P2 Rh1 B7 B10 145.3(2)
P1 Rh1 B7 B10 -96.4(4)
B6 Rh1 B7 B10 -59.9(3)
B5 Rh1 B7 B10 -15.7(3)
S2 Rh1 B7 B10 33.3(2)
B4 Rh1 B7 B10 47.9(3)
B3 Rh1 B7 B4 -154.9(3)
P2 Rh1 B7 B4 97.4(2)
P1 Rh1 B7 B4 -144.3(3)
B6 Rh1 B7 B4 -107.7(3)
B5 Rh1 B7 B4 -63.6(2)
S2 Rh1 B7 B4 -14.6(2)
B7 B4 B8 B10 34.1(3)
S2 B4 B8 B10 156.6(3)
Rh1 B4 B8 B10 101.0(3)
B10 B4 B8 B11 -46.1(3)
B7 B4 B8 B11 -11.9(4)
S2 B4 B8 B11 110.5(3)
Rh1 B4 B8 B11 54.9(3)
B10 B4 B8 B5 -103.4(3)
B7 B4 B8 B5 -69.3(3)
S2 B4 B8 B5 53.2(2)
Rh1 B4 B8 B5 -2.4(3)
B10 B4 B8 S2 -156.6(3)
B7 B4 B8 S2 -122.5(3)
Rh1 B4 B8 S2 -55.58(15)
B11 B5 B8 B10 46.0(3)
B6 B5 B8 B10 12.5(4)
S2 B5 B8 B10 -110.6(3)
Rh1 B5 B8 B10 -55.6(4)
B6 B5 B8 B11 -33.5(3)
S2 B5 B8 B11 -156.6(3)
Rh1 B5 B8 B11 -101.6(3)
B11 B5 B8 B4 104.1(3)
B6 B5 B8 B4 70.6(3)
S2 B5 B8 B4 -52.5(2)
Rh1 B5 B8 B4 2.6(3)
B11 B5 B8 S2 156.6(3)
B6 B5 B8 S2 123.1(3)
Rh1 B5 B8 S2 55.06(16)
B4 S2 B8 B10 -21.7(3)
B5 S2 B8 B10 91.6(4)
Rh1 S2 B8 B10 37.9(3)
B4 S2 B8 B11 -91.7(4)
B5 S2 B8 B11 21.6(3)
Rh1 S2 B8 B11 -32.1(3)
B5 S2 B8 B4 113.3(3)
Rh1 S2 B8 B4 59.6(2)
B4 S2 B8 B5 -113.3(3)
Rh1 S2 B8 B5 -53.7(2)
N1 B3 B9 B10 142.9(3)
B7 B3 B9 B10 27.5(3)
B6 B3 B9 B10 -96.0(4)
Rh1 B3 B9 B10 -36.5(4)
N1 B3 B9 B11 -149.7(3)
B7 B3 B9 B11 94.8(4)
B6 B3 B9 B11 -28.6(3)
Rh1 B3 B9 B11 30.8(4)
N1 B3 B9 B7 115.5(4)
B6 B3 B9 B7 -123.4(3)
Rh1 B3 B9 B7 -64.0(3)
N1 B3 B9 B6 -121.1(4)
B7 B3 B9 B6 123.4(3)
Rh1 B3 B9 B6 59.4(3)
B10 B7 B9 B3 150.7(3)
B4 B7 B9 B3 117.5(3)
Rh1 B7 B9 B3 46.2(2)
B3 B7 B9 B10 -150.7(3)
B4 B7 B9 B10 -33.2(3)
Rh1 B7 B9 B10 -104.4(3)
B3 B7 B9 B11 -107.0(3)
B10 B7 B9 B11 43.7(3)
B4 B7 B9 B11 10.5(4)
Rh1 B7 B9 B11 -60.7(3)
B3 B7 B9 B6 -45.8(3)
B10 B7 B9 B6 104.9(3)
B4 B7 B9 B6 71.6(3)
Rh1 B7 B9 B6 0.4(3)
B11 B6 B9 B3 -149.4(3)
B5 B6 B9 B3 -115.1(3)
Rh1 B6 B9 B3 -45.9(2)
B3 B6 B9 B10 106.7(4)
B11 B6 B9 B10 -42.7(3)
B5 B6 B9 B10 -8.4(4)
Rh1 B6 B9 B10 60.8(3)
B3 B6 B9 B11 149.4(3)
B5 B6 B9 B11 34.3(3)
Rh1 B6 B9 B11 103.5(3)
B3 B6 B9 B7 45.5(3)
B11 B6 B9 B7 -103.9(3)
B5 B6 B9 B7 -69.6(3)
Rh1 B6 B9 B7 -0.4(3)
B11 B8 B10 B4 128.2(3)
B5 B8 B10 B4 85.3(3)
S2 B8 B10 B4 22.0(3)
B11 B8 B10 B9 24.1(3)
B4 B8 B10 B9 -104.1(4)
B5 B8 B10 B9 -18.9(5)
S2 B8 B10 B9 -82.1(4)
B11 B8 B10 B7 91.1(4)
B4 B8 B10 B7 -37.1(3)
B5 B8 B10 B7 48.2(5)
S2 B8 B10 B7 -15.1(5)
B4 B8 B10 B11 -128.2(3)
B5 B8 B10 B11 -42.9(3)
S2 B8 B10 B11 -106.2(3)
B7 B4 B10 B8 -141.6(3)
S2 B4 B10 B8 -22.9(3)
Rh1 B4 B10 B8 -89.8(3)
B7 B4 B10 B9 -34.8(3)
B8 B4 B10 B9 106.8(4)
S2 B4 B10 B9 84.0(4)
Rh1 B4 B10 B9 17.0(4)
B8 B4 B10 B7 141.6(3)
S2 B4 B10 B7 118.7(3)
Rh1 B4 B10 B7 51.8(2)
B7 B4 B10 B11 -97.3(3)
B8 B4 B10 B11 44.3(3)
S2 B4 B10 B11 21.5(4)
Rh1 B4 B10 B11 -45.5(3)
B3 B9 B10 B8 80.2(4)
B11 B9 B10 B8 -24.0(4)
B7 B9 B10 B8 106.8(4)
B6 B9 B10 B8 18.1(5)
B3 B9 B10 B4 8.5(5)
B11 B9 B10 B4 -95.7(4)
B7 B9 B10 B4 35.2(3)
B6 B9 B10 B4 -53.6(4)
B3 B9 B10 B7 -26.7(3)
B11 B9 B10 B7 -130.9(3)
B6 B9 B10 B7 -88.8(3)
B3 B9 B10 B11 104.2(4)
B7 B9 B10 B11 130.9(3)
B6 B9 B10 B11 42.1(3)
B3 B7 B10 B8 -76.7(4)
B9 B7 B10 B8 -103.7(4)
B4 B7 B10 B8 38.7(4)
Rh1 B7 B10 B8 -16.3(4)
B3 B7 B10 B4 -115.4(4)
B9 B7 B10 B4 -142.4(3)
Rh1 B7 B10 B4 -55.0(2)
B3 B7 B10 B9 27.0(3)
B4 B7 B10 B9 142.4(3)
Rh1 B7 B10 B9 87.4(3)
B3 B7 B10 B11 -14.9(4)
B9 B7 B10 B11 -41.9(3)
B4 B7 B10 B11 100.5(3)
Rh1 B7 B10 B11 45.5(3)
B10 B8 B11 B5 -128.2(3)
B4 B8 B11 B5 -84.7(3)
S2 B8 B11 B5 -22.3(3)
B10 B8 B11 B9 -23.9(3)
B4 B8 B11 B9 19.5(4)
B5 B8 B11 B9 104.3(4)
S2 B8 B11 B9 82.0(4)
B10 B8 B11 B6 -91.0(4)
B4 B8 B11 B6 -47.6(4)
B5 B8 B11 B6 37.1(3)
S2 B8 B11 B6 14.9(5)
B4 B8 B11 B10 43.4(3)
B5 B8 B11 B10 128.2(3)
S2 B8 B11 B10 105.9(4)
B6 B5 B11 B8 142.3(3)
S2 B5 B11 B8 22.5(3)
Rh1 B5 B11 B8 92.7(3)
B6 B5 B11 B9 36.3(3)
B8 B5 B11 B9 -106.0(4)
S2 B5 B11 B9 -83.5(4)
Rh1 B5 B11 B9 -13.3(4)
B8 B5 B11 B6 -142.3(3)
S2 B5 B11 B6 -119.8(3)
Rh1 B5 B11 B6 -49.5(2)
B6 B5 B11 B10 98.6(3)
B8 B5 B11 B10 -43.7(3)
S2 B5 B11 B10 -21.2(4)
Rh1 B5 B11 B10 49.1(3)
B3 B9 B11 B8 -80.7(4)
B10 B9 B11 B8 23.6(3)
B7 B9 B11 B8 -19.5(4)
B6 B9 B11 B8 -108.7(4)
B3 B9 B11 B5 -8.9(5)
B10 B9 B11 B5 95.4(4)
B7 B9 B11 B5 52.4(4)
B6 B9 B11 B5 -36.9(3)
B3 B9 B11 B6 28.0(3)
B10 B9 B11 B6 132.3(3)
B7 B9 B11 B6 89.2(3)
B3 B9 B11 B10 -104.3(4)
B7 B9 B11 B10 -43.1(3)
B6 B9 B11 B10 -132.3(3)
B3 B6 B11 B8 74.2(4)
B9 B6 B11 B8 102.1(4)
B5 B6 B11 B8 -38.7(3)
Rh1 B6 B11 B8 11.8(4)
B3 B6 B11 B5 112.8(4)
B9 B6 B11 B5 140.7(3)
Rh1 B6 B11 B5 50.5(3)
B3 B6 B11 B9 -27.9(3)
B5 B6 B11 B9 -140.7(3)
Rh1 B6 B11 B9 -90.2(3)
B3 B6 B11 B10 13.1(4)
B9 B6 B11 B10 41.0(3)
B5 B6 B11 B10 -99.7(3)
Rh1 B6 B11 B10 -49.3(3)
B4 B10 B11 B8 -47.9(3)
B9 B10 B11 B8 -154.2(4)
B7 B10 B11 B8 -111.6(4)
B8 B10 B11 B5 48.1(3)
B4 B10 B11 B5 0.2(4)
B9 B10 B11 B5 -106.1(3)
B7 B10 B11 B5 -63.5(4)
B8 B10 B11 B9 154.2(4)
B4 B10 B11 B9 106.2(3)
B7 B10 B11 B9 42.6(3)
B8 B10 B11 B6 112.5(4)
B4 B10 B11 B6 64.6(4)
B9 B10 B11 B6 -41.7(3)
B7 B10 B11 B6 0.9(4)
